data_4067281
loop_
_publ_author_name
'Xu, Xin'
'Chen, Yaofeng'
'Feng, Jian'
'Zou, Gang'
'Sun, Jie'

_publ_section_title
;
 Half-Sandwich Indenyl Rare Earth Metal Dialkyl Complexes: Syntheses,
 Structures, and Catalytic Activities of
 (1,3-(SiMe3)2C9H5)Ln(CH2SiMe3)2(THF)
;
_journal_issue 3
_journal_name_full Organometallics
_journal_page_first 549
_journal_paper_doi 10.1021/om900758y
_journal_volume 29
_journal_year 2010
_chemical_formula_sum 'C27 H53 Dy O Si4'
_chemical_formula_weight 668.55
_chemical_name_systematic
; 
 ? 
;
_space_group_IT_number 14
_symmetry_cell_setting monoclinic
_symmetry_space_group_name_Hall '-P 2yn'
_symmetry_space_group_name_H-M 'P 1 21/n 1'
_atom_sites_solution_hydrogens geom
_atom_sites_solution_primary direct
_atom_sites_solution_secondary difmap
_audit_creation_method SHELXL-97
_cell_angle_alpha 90.00
_cell_angle_beta 92.893(2)
_cell_angle_gamma 90.00
_cell_formula_units_Z 4
_cell_length_a 14.2015(18)
_cell_length_b 16.031(2)
_cell_length_c 15.788(2)
_cell_measurement_reflns_used 3974
_cell_measurement_temperature 293(2)
_cell_measurement_theta_max 42.062
_cell_measurement_theta_min 4.542
_cell_volume 3589.8(8)
_computing_cell_refinement 'Bruker SMART'
_computing_data_collection 'Bruker SMART'
_computing_data_reduction 'Bruker SHELXTL'
_computing_molecular_graphics 'Bruker SHELXTL'
_computing_publication_material 'Bruker SHELXTL'
_computing_structure_refinement 'SHELXL-97 (Sheldrick, 1997)'
_computing_structure_solution 'SHELXS-97 (Sheldrick, 1990)'
_diffrn_ambient_temperature 293(2)
_diffrn_measured_fraction_theta_full 0.997
_diffrn_measured_fraction_theta_max 0.997
_diffrn_measurement_device_type 'CCD area detector'
_diffrn_measurement_method 'phi and omega scans'
_diffrn_radiation_monochromator graphite
_diffrn_radiation_source 'fine-focus sealed tube'
_diffrn_radiation_type MoK\a
_diffrn_radiation_wavelength 0.71073
_diffrn_reflns_av_R_equivalents 0.0684
_diffrn_reflns_av_sigmaI/netI 0.0802
_diffrn_reflns_limit_h_max 17
_diffrn_reflns_limit_h_min -14
_diffrn_reflns_limit_k_max 20
_diffrn_reflns_limit_k_min -20
_diffrn_reflns_limit_l_max 19
_diffrn_reflns_limit_l_min -19
_diffrn_reflns_number 19904
_diffrn_reflns_theta_full 26.50
_diffrn_reflns_theta_max 26.50
_diffrn_reflns_theta_min 1.81
_exptl_absorpt_coefficient_mu 2.230
_exptl_absorpt_correction_T_max 1.0000
_exptl_absorpt_correction_T_min 0.5271
_exptl_absorpt_correction_type empirical
_exptl_absorpt_process_details sadabs
_exptl_crystal_colour 'pale yellow'
_exptl_crystal_density_diffrn 1.237
_exptl_crystal_density_method 'not measured'
_exptl_crystal_description prismatic
_exptl_crystal_F_000 1380
_exptl_crystal_size_max 0.390
_exptl_crystal_size_mid 0.338
_exptl_crystal_size_min 0.107
_refine_diff_density_max 1.316
_refine_diff_density_min -0.993
_refine_diff_density_rms 0.109
_refine_ls_extinction_method none
_refine_ls_goodness_of_fit_ref 0.967
_refine_ls_hydrogen_treatment constr
_refine_ls_matrix_type full
_refine_ls_number_parameters 270
_refine_ls_number_reflns 7406
_refine_ls_number_restraints 0
_refine_ls_restrained_S_all 0.967
_refine_ls_R_factor_all 0.0992
_refine_ls_R_factor_gt 0.0599
_refine_ls_shift/su_max 0.003
_refine_ls_shift/su_mean 0.000
_refine_ls_structure_factor_coef Fsqd
_refine_ls_weighting_details 'calc w=1/[\s^2^(Fo^2^)+(0.0794P)^2^+0.0000P] where P=(Fo^2^+2Fc^2^)/3'
_refine_ls_weighting_scheme calc
_refine_ls_wR_factor_gt 0.1437
_refine_ls_wR_factor_ref 0.1599
_reflns_number_gt 4645
_reflns_number_total 7406
_reflns_threshold_expression >2sigma(I)
_cod_data_source_file om900758y_si_001.cif
_cod_data_source_block cd2925
_cod_depositor_comments
;
The following automatic conversions were performed:

'_symmetry_cell_setting' value 'Monoclinic' changed to 'monoclinic'
according to /home/saulius/struct/CIF-dictionaries/cif_core.dic
dictionary named 'cif_core.dic' version 2.4.1 from 2010-06-29.

Automatic conversion script
Id: cif_fix_values 1715 2011-07-08 13:25:40Z adriana 
;
_cod_original_sg_symbol_H-M P2(1)/n
_cod_database_code 4067281

loop_
_symmetry_equiv_pos_as_xyz
'x, y, z'
'-x+1/2, y+1/2, -z+1/2'
'-x, -y, -z'
'x-1/2, -y-1/2, z-1/2'

loop_
_atom_site_label
_atom_site_type_symbol
_atom_site_fract_x
_atom_site_fract_y
_atom_site_fract_z
_atom_site_U_iso_or_equiv
_atom_site_adp_type
_atom_site_occupancy
_atom_site_symmetry_multiplicity
_atom_site_calc_flag
_atom_site_refinement_flags
Dy Dy 0.29942(2) 0.76797(2) 0.10020(2) 0.05497(15) Uani 1 1 d .
Si1 Si 0.04435(16) 0.71416(16) 0.19120(17) 0.0731(7) Uani 1 1 d .
Si2 Si 0.27040(17) 0.57213(17) -0.06714(16) 0.0790(7) Uani 1 1 d .
Si3 Si 0.55855(19) 0.7981(2) 0.06669(19) 0.0981(10) Uani 1 1 d .
Si4 Si 0.17307(16) 0.91312(16) -0.06428(16) 0.0688(6) Uani 1 1 d .
O1 O 0.3426(4) 0.8311(3) 0.2294(3) 0.0698(15) Uani 1 1 d .
C1 C 0.2303(5) 0.6338(4) 0.1843(4) 0.0538(18) Uani 1 1 d .
C2 C 0.1496(4) 0.6733(4) 0.1425(5) 0.0547(18) Uani 1 1 d .
C3 C 0.1609(4) 0.6594(4) 0.0544(5) 0.0521(17) Uani 1 1 d .
H3 H 0.1169 0.6759 0.0120 0.063 Uiso 1 1 calc R
C4 C 0.2469(5) 0.6176(5) 0.0384(5) 0.0550(18) Uani 1 1 d .
C5 C 0.2892(4) 0.5989(5) 0.1207(5) 0.0562(19) Uani 1 1 d .
C6 C 0.3740(5) 0.5588(5) 0.1461(6) 0.072(2) Uani 1 1 d .
H6 H 0.4143 0.5386 0.1062 0.087 Uiso 1 1 calc R
C7 C 0.3958(6) 0.5501(6) 0.2312(7) 0.082(3) Uani 1 1 d .
H7 H 0.4512 0.5224 0.2481 0.098 Uiso 1 1 calc R
C8 C 0.3400(7) 0.5804(6) 0.2928(6) 0.078(3) Uani 1 1 d .
H8 H 0.3575 0.5731 0.3499 0.094 Uiso 1 1 calc R
C9 C 0.2587(6) 0.6212(5) 0.2695(5) 0.068(2) Uani 1 1 d .
H9 H 0.2209 0.6412 0.3115 0.081 Uiso 1 1 calc R
C11 C 0.0721(8) 0.8075(7) 0.2557(8) 0.133(5) Uani 1 1 d .
H11A H 0.1336 0.8015 0.2831 0.199 Uiso 1 1 calc R
H11B H 0.0262 0.8137 0.2978 0.199 Uiso 1 1 calc R
H11C H 0.0710 0.8558 0.2198 0.199 Uiso 1 1 calc R
C12 C -0.0464(7) 0.7401(7) 0.1073(8) 0.107(4) Uani 1 1 d .
H12A H -0.0163 0.7582 0.0574 0.161 Uiso 1 1 calc R
H12B H -0.0860 0.7839 0.1267 0.161 Uiso 1 1 calc R
H12C H -0.0840 0.6916 0.0941 0.161 Uiso 1 1 calc R
C13 C -0.0011(7) 0.6337(7) 0.2642(7) 0.113(4) Uani 1 1 d .
H13A H -0.0037 0.5806 0.2361 0.169 Uiso 1 1 calc R
H13B H -0.0632 0.6491 0.2800 0.169 Uiso 1 1 calc R
H13C H 0.0401 0.6301 0.3141 0.169 Uiso 1 1 calc R
C14 C 0.2551(12) 0.6527(12) -0.1485(11) 0.157(8) Uiso 1 1 d .
H14A H 0.2923 0.6390 -0.1956 0.296 Uiso 1 1 calc R
H14B H 0.2750 0.7055 -0.1253 0.296 Uiso 1 1 calc R
H14C H 0.1898 0.6558 -0.1672 0.296 Uiso 1 1 calc R
C15 C 0.1865(11) 0.4922(12) -0.0907(10) 0.152(8) Uiso 1 1 d .
H15A H 0.1293 0.5043 -0.0632 0.293 Uiso 1 1 calc R
H15B H 0.2113 0.4397 -0.0708 0.293 Uiso 1 1 calc R
H15C H 0.1736 0.4895 -0.1509 0.293 Uiso 1 1 calc R
C16 C 0.3938(9) 0.5364(9) -0.0787(8) 0.153(5) Uiso 1 1 d .
H16A H 0.4006 0.4803 -0.0580 0.230 Uiso 1 1 calc R
H16B H 0.4363 0.5723 -0.0466 0.230 Uiso 1 1 calc R
H16C H 0.4083 0.5381 -0.1374 0.230 Uiso 1 1 calc R
C21 C 0.4417(6) 0.7626(6) 0.0317(7) 0.090(3) Uani 1 1 d .
H21A H 0.4498 0.7042 0.0179 0.108 Uiso 1 1 calc R
H21B H 0.4285 0.7907 -0.0221 0.108 Uiso 1 1 calc R
C22 C 0.5569(12) 0.9038(12) 0.1092(11) 0.162(8) Uiso 1 1 d .
H22A H 0.6193 0.9191 0.1297 0.293 Uiso 1 1 calc R
H22B H 0.5150 0.9061 0.1550 0.293 Uiso 1 1 calc R
H22C H 0.5356 0.9418 0.0654 0.293 Uiso 1 1 calc R
C23 C 0.6491(11) 0.7911(11) -0.0087(10) 0.160(7) Uiso 1 1 d .
H23A H 0.7093 0.8023 0.0194 0.285 Uiso 1 1 calc R
H23B H 0.6370 0.8312 -0.0530 0.285 Uiso 1 1 calc R
H23C H 0.6492 0.7360 -0.0326 0.285 Uiso 1 1 calc R
C24 C 0.6051(12) 0.7306(10) 0.1507(12) 0.161(7) Uiso 1 1 d .
H24A H 0.6327 0.6820 0.1264 0.286 Uiso 1 1 calc R
H24B H 0.5550 0.7139 0.1856 0.286 Uiso 1 1 calc R
H24C H 0.6523 0.7600 0.1846 0.286 Uiso 1 1 calc R
C25 C 0.2200(6) 0.8863(5) 0.0429(5) 0.082(3) Uani 1 1 d .
H25A H 0.1663 0.8927 0.0779 0.098 Uiso 1 1 calc R
H25B H 0.2618 0.9323 0.0582 0.098 Uiso 1 1 calc R
C26 C 0.1285(8) 1.0235(7) -0.0713(7) 0.129(4) Uani 1 1 d .
H26A H 0.1576 1.0559 -0.0260 0.193 Uiso 1 1 calc R
H26B H 0.0613 1.0239 -0.0667 0.193 Uiso 1 1 calc R
H26C H 0.1438 1.0472 -0.1247 0.193 Uiso 1 1 calc R
C27 C 0.0729(6) 0.8448(6) -0.0976(6) 0.091(3) Uani 1 1 d .
H27A H 0.0512 0.8588 -0.1544 0.136 Uiso 1 1 calc R
H27B H 0.0226 0.8524 -0.0600 0.136 Uiso 1 1 calc R
H27C H 0.0931 0.7876 -0.0958 0.136 Uiso 1 1 calc R
C28 C 0.2617(7) 0.9038(8) -0.1417(7) 0.125(4) Uani 1 1 d .
H28A H 0.3061 0.9487 -0.1344 0.188 Uiso 1 1 calc R
H28B H 0.2321 0.9063 -0.1977 0.188 Uiso 1 1 calc R
H28C H 0.2939 0.8515 -0.1342 0.188 Uiso 1 1 calc R
C31 C 0.3217(7) 0.9162(6) 0.2518(7) 0.102(4) Uani 1 1 d .
H31A H 0.3527 0.9551 0.2153 0.122 Uiso 1 1 calc R
H31B H 0.2543 0.9264 0.2471 0.122 Uiso 1 1 calc R
C32 C 0.3566(10) 0.9246(9) 0.3366(9) 0.149(5) Uiso 1 1 d .
H32A H 0.3043 0.9326 0.3731 0.178 Uiso 1 1 calc R
H32B H 0.3968 0.9734 0.3417 0.178 Uiso 1 1 calc R
C33 C 0.4096(12) 0.8515(12) 0.3641(11) 0.179(7) Uiso 1 1 d .
H33A H 0.4755 0.8653 0.3761 0.239 Uiso 1 1 calc R
H33B H 0.3843 0.8278 0.4147 0.239 Uiso 1 1 calc R
C34 C 0.3995(9) 0.7961(6) 0.2961(7) 0.122(5) Uani 1 1 d .
H34A H 0.3711 0.7447 0.3148 0.146 Uiso 1 1 calc R
H34B H 0.4611 0.7828 0.2758 0.146 Uiso 1 1 calc R

loop_
_atom_site_aniso_label
_atom_site_aniso_U_11
_atom_site_aniso_U_22
_atom_site_aniso_U_33
_atom_site_aniso_U_23
_atom_site_aniso_U_13
_atom_site_aniso_U_12
Dy 0.0464(2) 0.0522(2) 0.0655(3) -0.00146(18) -0.00522(15) -0.00625(16)
Si1 0.0571(14) 0.0689(18) 0.0956(19) -0.0034(13) 0.0253(12) 0.0008(11)
Si2 0.0822(15) 0.0845(19) 0.0724(16) -0.0223(13) 0.0040(12) 0.0089(13)
Si3 0.0645(16) 0.145(3) 0.0851(19) -0.0087(19) 0.0113(14) -0.0330(17)
Si4 0.0603(14) 0.0711(17) 0.0739(15) 0.0103(12) -0.0064(11) -0.0016(11)
O1 0.072(3) 0.063(4) 0.072(4) -0.011(3) -0.021(3) 0.007(3)
C1 0.058(4) 0.052(5) 0.051(4) -0.001(3) -0.006(3) -0.011(3)
C2 0.042(4) 0.051(5) 0.071(5) 0.003(4) 0.000(3) -0.003(3)
C3 0.039(4) 0.056(5) 0.061(5) -0.007(4) 0.002(3) 0.001(3)
C4 0.049(4) 0.055(5) 0.061(5) -0.007(4) 0.000(3) 0.000(3)
C5 0.040(4) 0.051(5) 0.077(5) -0.007(4) 0.001(4) -0.005(3)
C6 0.061(5) 0.061(6) 0.094(7) -0.005(5) -0.003(4) 0.009(4)
C7 0.063(6) 0.066(6) 0.113(8) 0.017(6) -0.023(5) -0.005(4)
C8 0.083(6) 0.079(7) 0.070(6) 0.019(5) -0.030(5) -0.018(5)
C9 0.075(6) 0.067(6) 0.062(5) 0.000(4) 0.015(4) -0.022(4)
C11 0.138(10) 0.102(9) 0.166(12) -0.034(8) 0.093(9) -0.005(7)
C12 0.073(7) 0.139(10) 0.113(9) 0.017(7) 0.027(6) 0.028(6)
C13 0.082(7) 0.126(10) 0.134(9) 0.019(8) 0.040(6) -0.008(6)
C21 0.051(5) 0.117(8) 0.104(8) -0.014(6) 0.015(5) -0.013(5)
C25 0.098(7) 0.056(6) 0.088(6) 0.009(5) -0.025(5) 0.003(5)
C26 0.145(11) 0.088(9) 0.149(11) 0.023(8) -0.031(8) 0.006(7)
C27 0.064(6) 0.113(8) 0.095(7) 0.008(6) -0.015(5) -0.017(5)
C28 0.072(7) 0.187(14) 0.120(9) 0.015(9) 0.033(6) 0.005(7)
C31 0.109(8) 0.066(7) 0.124(9) -0.030(6) -0.051(6) 0.030(5)
C34 0.172(11) 0.065(7) 0.121(9) -0.020(6) -0.070(8) 0.040(7)

loop_
_atom_type_symbol
_atom_type_description
_atom_type_scat_dispersion_real
_atom_type_scat_dispersion_imag
_atom_type_scat_source
C C 0.0033 0.0016 'International Tables Vol C Tables 4.2.6.8 and 6.1.1.4'
H H 0.0000 0.0000 'International Tables Vol C Tables 4.2.6.8 and 6.1.1.4'
O O 0.0106 0.0060 'International Tables Vol C Tables 4.2.6.8 and 6.1.1.4'
Si Si 0.0817 0.0704 'International Tables Vol C Tables 4.2.6.8 and 6.1.1.4'
Dy Dy -0.1892 4.4098 'International Tables Vol C Tables 4.2.6.8 and 6.1.1.4'

loop_
_geom_angle_atom_site_label_1
_geom_angle_atom_site_label_2
_geom_angle_atom_site_label_3
_geom_angle
O1 Dy C21 103.0(3)
O1 Dy C25 94.9(2)
C21 Dy C25 105.0(4)
O1 Dy C4 139.6(2)
C21 Dy C4 91.7(3)
C25 Dy C4 117.5(3)
O1 Dy C3 132.1(2)
C21 Dy C3 119.2(3)
C25 Dy C3 95.0(3)
C4 Dy C3 30.72(19)
O1 Dy C2 101.6(2)
C21 Dy C2 142.7(3)
C25 Dy C2 100.2(3)
C4 Dy C2 52.0(2)
C3 Dy C2 30.5(2)
O1 Dy C5 109.9(2)
C21 Dy C5 94.0(3)
C25 Dy C5 144.5(3)
C4 Dy C5 30.7(2)
C3 Dy C5 49.5(2)
C2 Dy C5 51.1(2)
O1 Dy C1 90.1(2)
C21 Dy C1 122.3(3)
C25 Dy C1 129.9(3)
C4 Dy C1 51.1(2)
C3 Dy C1 49.3(2)
C2 Dy C1 30.58(19)
C5 Dy C1 30.8(2)
C2 Si1 C11 111.4(4)
C2 Si1 C12 109.4(4)
C11 Si1 C12 109.6(6)
C2 Si1 C13 109.0(4)
C11 Si1 C13 106.9(5)
C12 Si1 C13 110.3(5)
C15 Si2 C14 107.9(7)
C15 Si2 C16 112.5(7)
C14 Si2 C16 103.2(7)
C15 Si2 C4 108.7(6)
C14 Si2 C4 109.4(6)
C16 Si2 C4 114.8(5)
C23 Si3 C24 101.6(8)
C23 Si3 C21 116.9(6)
C24 Si3 C21 109.3(7)
C23 Si3 C22 108.9(8)
C24 Si3 C22 107.3(7)
C21 Si3 C22 112.0(7)
C28 Si4 C25 111.8(5)
C28 Si4 C27 108.1(5)
C25 Si4 C27 111.2(4)
C28 Si4 C26 106.4(6)
C25 Si4 C26 112.3(5)
C27 Si4 C26 106.8(5)
C34 O1 C31 108.1(6)
C34 O1 Dy 126.5(5)
C31 O1 Dy 125.2(5)
C9 C1 C2 133.4(7)
C9 C1 C5 117.5(7)
C2 C1 C5 109.0(6)
C9 C1 Dy 119.2(5)
C2 C1 Dy 74.3(4)
C5 C1 Dy 74.6(4)
C3 C2 C1 104.7(6)
C3 C2 Si1 126.7(5)
C1 C2 Si1 127.7(6)
C3 C2 Dy 73.8(4)
C1 C2 Dy 75.1(4)
Si1 C2 Dy 124.5(3)
C2 C3 C4 112.7(6)
C2 C3 Dy 75.8(4)
C4 C3 Dy 74.4(4)
C2 C3 H3 123.7
C4 C3 H3 123.7
Dy C3 H3 117.6
C3 C4 C5 105.1(6)
C3 C4 Si2 122.4(5)
C5 C4 Si2 130.0(6)
C3 C4 Dy 74.8(4)
C5 C4 Dy 76.3(4)
Si2 C4 Dy 128.0(4)
C6 C5 C4 131.8(7)
C6 C5 C1 119.6(7)
C4 C5 C1 108.5(6)
C6 C5 Dy 115.9(5)
C4 C5 Dy 73.1(4)
C1 C5 Dy 74.7(4)
C7 C6 C5 118.3(8)
C7 C6 H6 120.9
C5 C6 H6 120.9
C6 C7 C8 123.2(8)
C6 C7 H7 118.4
C8 C7 H7 118.4
C9 C8 C7 119.4(8)
C9 C8 H8 120.3
C7 C8 H8 120.3
C8 C9 C1 121.8(8)
C8 C9 H9 119.1
C1 C9 H9 119.1
Si1 C11 H11A 109.5
Si1 C11 H11B 109.5
H11A C11 H11B 109.5
Si1 C11 H11C 109.5
H11A C11 H11C 109.5
H11B C11 H11C 109.5
Si1 C12 H12A 109.5
Si1 C12 H12B 109.5
H12A C12 H12B 109.5
Si1 C12 H12C 109.5
H12A C12 H12C 109.5
H12B C12 H12C 109.5
Si1 C13 H13A 109.5
Si1 C13 H13B 109.5
H13A C13 H13B 109.5
Si1 C13 H13C 109.5
H13A C13 H13C 109.5
H13B C13 H13C 109.5
Si2 C14 H14A 109.5
Si2 C14 H14B 109.5
H14A C14 H14B 109.5
Si2 C14 H14C 109.5
H14A C14 H14C 109.5
H14B C14 H14C 109.5
Si2 C15 H15A 109.5
Si2 C15 H15B 109.5
H15A C15 H15B 109.5
Si2 C15 H15C 109.5
H15A C15 H15C 109.5
H15B C15 H15C 109.5
Si2 C16 H16A 109.5
Si2 C16 H16B 109.5
H16A C16 H16B 109.5
Si2 C16 H16C 109.5
H16A C16 H16C 109.5
H16B C16 H16C 109.5
Si3 C21 Dy 130.2(5)
Si3 C21 H21A 104.7
Dy C21 H21A 104.7
Si3 C21 H21B 104.7
Dy C21 H21B 104.7
H21A C21 H21B 105.7
Si3 C22 H22A 109.5
Si3 C22 H22B 109.5
H22A C22 H22B 109.5
Si3 C22 H22C 109.5
H22A C22 H22C 109.5
H22B C22 H22C 109.5
Si3 C23 H23A 109.5
Si3 C23 H23B 109.5
H23A C23 H23B 109.5
Si3 C23 H23C 109.5
H23A C23 H23C 109.5
H23B C23 H23C 109.5
Si3 C24 H24A 109.5
Si3 C24 H24B 109.5
H24A C24 H24B 109.5
Si3 C24 H24C 109.5
H24A C24 H24C 109.5
H24B C24 H24C 109.5
Si4 C25 Dy 133.1(5)
Si4 C25 H25A 103.9
Dy C25 H25A 103.9
Si4 C25 H25B 103.9
Dy C25 H25B 103.9
H25A C25 H25B 105.4
Si4 C26 H26A 109.5
Si4 C26 H26B 109.5
H26A C26 H26B 109.5
Si4 C26 H26C 109.5
H26A C26 H26C 109.5
H26B C26 H26C 109.5
Si4 C27 H27A 109.5
Si4 C27 H27B 109.5
H27A C27 H27B 109.5
Si4 C27 H27C 109.5
H27A C27 H27C 109.5
H27B C27 H27C 109.5
Si4 C28 H28A 109.5
Si4 C28 H28B 109.5
H28A C28 H28B 109.5
Si4 C28 H28C 109.5
H28A C28 H28C 109.5
H28B C28 H28C 109.5
C32 C31 O1 104.8(9)
C32 C31 H31A 110.8
O1 C31 H31A 110.8
C32 C31 H31B 110.8
O1 C31 H31B 110.8
H31A C31 H31B 108.9
C31 C32 C33 111.1(13)
C31 C32 H32A 109.4
C33 C32 H32A 109.4
C31 C32 H32B 109.4
C33 C32 H32B 109.4
H32A C32 H32B 108.0
C34 C33 C32 104.6(13)
C34 C33 H33A 110.8
C32 C33 H33A 110.8
C34 C33 H33B 110.8
C32 C33 H33B 110.8
H33A C33 H33B 108.9
C33 C34 O1 110.7(11)
C33 C34 H34A 109.5
O1 C34 H34A 109.5
C33 C34 H34B 109.5
O1 C34 H34B 109.5
H34A C34 H34B 108.1

loop_
_geom_bond_atom_site_label_1
_geom_bond_atom_site_label_2
_geom_bond_distance
Dy O1 2.332(5)
Dy C21 2.341(8)
Dy C25 2.363(8)
Dy C4 2.693(7)
Dy C3 2.698(7)
Dy C2 2.724(7)
Dy C5 2.734(8)
Dy C1 2.735(7)
Si1 C2 1.837(7)
Si1 C11 1.841(11)
Si1 C12 1.849(11)
Si1 C13 1.866(10)
Si2 C15 1.776(17)
Si2 C14 1.826(18)
Si2 C16 1.862(13)
Si2 C4 1.863(7)
Si3 C23 1.799(15)
Si3 C24 1.811(17)
Si3 C21 1.815(9)
Si3 C22 1.823(19)
Si4 C28 1.804(10)
Si4 C25 1.838(8)
Si4 C27 1.850(8)
Si4 C26 1.881(11)
O1 C34 1.410(10)
O1 C31 1.444(10)
C1 C9 1.401(10)
C1 C2 1.439(9)
C1 C5 1.450(9)
C2 C3 1.425(9)
C3 C4 1.428(9)
C3 H3 0.9300
C4 C5 1.436(9)
C5 C6 1.406(10)
C6 C7 1.371(12)
C6 H6 0.9300
C7 C8 1.374(12)
C7 H7 0.9300
C8 C9 1.360(11)
C8 H8 0.9300
C9 H9 0.9300
C11 H11A 0.9600
C11 H11B 0.9600
C11 H11C 0.9600
C12 H12A 0.9600
C12 H12B 0.9600
C12 H12C 0.9600
C13 H13A 0.9600
C13 H13B 0.9600
C13 H13C 0.9600
C14 H14A 0.9600
C14 H14B 0.9600
C14 H14C 0.9600
C15 H15A 0.9600
C15 H15B 0.9600
C15 H15C 0.9600
C16 H16A 0.9600
C16 H16B 0.9600
C16 H16C 0.9600
C21 H21A 0.9700
C21 H21B 0.9700
C22 H22A 0.9600
C22 H22B 0.9600
C22 H22C 0.9600
C23 H23A 0.9600
C23 H23B 0.9600
C23 H23C 0.9600
C24 H24A 0.9600
C24 H24B 0.9600
C24 H24C 0.9600
C25 H25A 0.9700
C25 H25B 0.9700
C26 H26A 0.9600
C26 H26B 0.9600
C26 H26C 0.9600
C27 H27A 0.9600
C27 H27B 0.9600
C27 H27C 0.9600
C28 H28A 0.9600
C28 H28B 0.9600
C28 H28C 0.9600
C31 C32 1.411(14)
C31 H31A 0.9700
C31 H31B 0.9700
C32 C33 1.448(19)
C32 H32A 0.9700
C32 H32B 0.9700
C33 C34 1.397(17)
C33 H33A 0.9700
C33 H33B 0.9700
C34 H34A 0.9700
C34 H34B 0.9700

loop_
_geom_torsion_atom_site_label_1
_geom_torsion_atom_site_label_2
_geom_torsion_atom_site_label_3
_geom_torsion_atom_site_label_4
_geom_torsion
C21 Dy O1 C34 -69.1(9)
C25 Dy O1 C34 -175.8(9)
C4 Dy O1 C34 39.5(9)
C3 Dy O1 C34 82.9(9)
C2 Dy O1 C34 82.7(8)
C5 Dy O1 C34 30.1(9)
C1 Dy O1 C34 54.2(8)
C21 Dy O1 C31 105.4(8)
C25 Dy O1 C31 -1.2(8)
C4 Dy O1 C31 -146.0(7)
C3 Dy O1 C31 -102.6(7)
C2 Dy O1 C31 -102.8(7)
C5 Dy O1 C31 -155.3(7)
C1 Dy O1 C31 -131.3(7)
O1 Dy C1 C9 -18.2(6)
C21 Dy C1 C9 87.3(7)
C25 Dy C1 C9 -114.7(6)
C4 Dy C1 C9 149.6(7)
C3 Dy C1 C9 -170.2(7)
C2 Dy C1 C9 -131.4(8)
C5 Dy C1 C9 113.2(8)
O1 Dy C1 C2 113.2(4)
C21 Dy C1 C2 -141.3(5)
C25 Dy C1 C2 16.7(6)
C4 Dy C1 C2 -79.0(4)
C3 Dy C1 C2 -38.8(4)
C5 Dy C1 C2 -115.4(6)
O1 Dy C1 C5 -131.4(4)
C21 Dy C1 C5 -25.9(5)
C25 Dy C1 C5 132.1(4)
C4 Dy C1 C5 36.3(4)
C3 Dy C1 C5 76.6(4)
C2 Dy C1 C5 115.4(6)
C9 C1 C2 C3 -176.1(8)
C5 C1 C2 C3 1.3(8)
Dy C1 C2 C3 68.4(5)
C9 C1 C2 Si1 -6.8(12)
C5 C1 C2 Si1 170.5(5)
Dy C1 C2 Si1 -122.3(6)
C9 C1 C2 Dy 115.6(8)
C5 C1 C2 Dy -67.1(5)
C11 Si1 C2 C3 -123.9(8)
C12 Si1 C2 C3 -2.5(8)
C13 Si1 C2 C3 118.3(7)
C11 Si1 C2 C1 69.1(8)
C12 Si1 C2 C1 -169.5(7)
C13 Si1 C2 C1 -48.7(8)
C11 Si1 C2 Dy -28.8(6)
C12 Si1 C2 Dy 92.6(5)
C13 Si1 C2 Dy -146.6(5)
O1 Dy C2 C3 179.7(4)
C21 Dy C2 C3 -49.7(6)
C25 Dy C2 C3 82.5(4)
C4 Dy C2 C3 -34.6(4)
C5 Dy C2 C3 -74.0(4)
C1 Dy C2 C3 -110.5(6)
O1 Dy C2 C1 -69.8(4)
C21 Dy C2 C1 60.8(7)
C25 Dy C2 C1 -167.1(4)
C4 Dy C2 C1 75.9(4)
C3 Dy C2 C1 110.5(6)
C5 Dy C2 C1 36.4(4)
O1 Dy C2 Si1 56.0(4)
C21 Dy C2 Si1 -173.5(5)
C25 Dy C2 Si1 -41.3(5)
C4 Dy C2 Si1 -158.3(5)
C3 Dy C2 Si1 -123.7(6)
C5 Dy C2 Si1 162.2(6)
C1 Dy C2 Si1 125.8(7)
C1 C2 C3 C4 -3.3(8)
Si1 C2 C3 C4 -172.7(5)
Dy C2 C3 C4 66.1(5)
C1 C2 C3 Dy -69.4(5)
Si1 C2 C3 Dy 121.2(6)
O1 Dy C3 C2 -0.4(5)
C21 Dy C3 C2 148.0(4)
C25 Dy C3 C2 -101.7(5)
C4 Dy C3 C2 118.9(6)
C5 Dy C3 C2 79.8(5)
C1 Dy C3 C2 38.9(4)
O1 Dy C3 C4 -119.3(4)
C21 Dy C3 C4 29.2(6)
C25 Dy C3 C4 139.4(5)
C2 Dy C3 C4 -118.9(6)
C5 Dy C3 C4 -39.1(4)
C1 Dy C3 C4 -80.0(5)
C2 C3 C4 C5 4.0(8)
Dy C3 C4 C5 70.9(5)
C2 C3 C4 Si2 167.5(5)
Dy C3 C4 Si2 -125.7(5)
C2 C3 C4 Dy -66.9(5)
C15 Si2 C4 C3 -62.7(9)
C14 Si2 C4 C3 54.9(9)
C16 Si2 C4 C3 170.3(7)
C15 Si2 C4 C5 96.3(9)
C14 Si2 C4 C5 -146.1(9)
C16 Si2 C4 C5 -30.7(9)
C15 Si2 C4 Dy -158.6(7)
C14 Si2 C4 Dy -41.0(7)
C16 Si2 C4 Dy 74.4(6)
O1 Dy C4 C3 92.7(5)
C21 Dy C4 C3 -154.8(5)
C25 Dy C4 C3 -46.9(5)
C2 Dy C4 C3 34.3(4)
C5 Dy C4 C3 110.1(6)
C1 Dy C4 C3 73.6(4)
O1 Dy C4 C5 -17.4(5)
C21 Dy C4 C5 95.1(5)
C25 Dy C4 C5 -157.0(4)
C3 Dy C4 C5 -110.1(6)
C2 Dy C4 C5 -75.8(4)
C1 Dy C4 C5 -36.4(4)
O1 Dy C4 Si2 -147.8(3)
C21 Dy C4 Si2 -35.3(5)
C25 Dy C4 Si2 72.6(5)
C3 Dy C4 Si2 119.5(7)
C2 Dy C4 Si2 153.8(5)
C5 Dy C4 Si2 -130.4(6)
C1 Dy C4 Si2 -166.8(5)
C3 C4 C5 C6 -179.8(8)
Si2 C4 C5 C6 18.5(12)
Dy C4 C5 C6 -110.0(8)
C3 C4 C5 C1 -3.0(8)
Si2 C4 C5 C1 -164.7(6)
Dy C4 C5 C1 66.8(5)
C3 C4 C5 Dy -69.9(5)
Si2 C4 C5 Dy 128.4(6)
C9 C1 C5 C6 -3.8(11)
C2 C1 C5 C6 178.4(7)
Dy C1 C5 C6 111.5(7)
C9 C1 C5 C4 178.9(6)
C2 C1 C5 C4 1.1(8)
Dy C1 C5 C4 -65.8(5)
C9 C1 C5 Dy -115.3(6)
C2 C1 C5 Dy 66.9(5)
O1 Dy C5 C6 -63.0(6)
C21 Dy C5 C6 42.4(7)
C25 Dy C5 C6 165.4(6)
C4 Dy C5 C6 128.8(8)
C3 Dy C5 C6 168.0(7)
C2 Dy C5 C6 -152.1(7)
C1 Dy C5 C6 -115.9(8)
O1 Dy C5 C4 168.1(4)
C21 Dy C5 C4 -86.5(5)
C25 Dy C5 C4 36.6(6)
C3 Dy C5 C4 39.1(4)
C2 Dy C5 C4 79.1(4)
C1 Dy C5 C4 115.3(6)
O1 Dy C5 C1 52.9(4)
C21 Dy C5 C1 158.3(4)
C25 Dy C5 C1 -78.7(6)
C4 Dy C5 C1 -115.3(6)
C3 Dy C5 C1 -76.1(4)
C2 Dy C5 C1 -36.2(4)
C4 C5 C6 C7 179.9(8)
C1 C5 C6 C7 3.4(11)
Dy C5 C6 C7 89.9(8)
C5 C6 C7 C8 -1.5(13)
C6 C7 C8 C9 0.0(14)
C7 C8 C9 C1 -0.5(13)
C2 C1 C9 C8 179.5(8)
C5 C1 C9 C8 2.4(11)
Dy C1 C9 C8 -84.6(9)
C23 Si3 C21 Dy -174.7(8)
C24 Si3 C21 Dy 70.7(9)
C22 Si3 C21 Dy -48.0(9)
O1 Dy C21 Si3 -0.3(7)
C25 Dy C21 Si3 98.5(7)
C4 Dy C21 Si3 -142.4(7)
C3 Dy C21 Si3 -156.8(6)
C2 Dy C21 Si3 -130.5(6)
C5 Dy C21 Si3 -111.8(7)
C1 Dy C21 Si3 -98.8(7)
C28 Si4 C25 Dy -54.1(8)
C27 Si4 C25 Dy 66.8(7)
C26 Si4 C25 Dy -173.7(6)
O1 Dy C25 Si4 168.6(6)
C21 Dy C25 Si4 63.7(7)
C4 Dy C25 Si4 -36.3(8)
C3 Dy C25 Si4 -58.3(7)
C2 Dy C25 Si4 -88.6(7)
C5 Dy C25 Si4 -56.4(9)
C1 Dy C25 Si4 -97.2(7)
C34 O1 C31 C32 -7.9(13)
Dy O1 C31 C32 176.8(7)
O1 C31 C32 C33 7.7(17)
C31 C32 C33 C34 -5(2)
C32 C33 C34 O1 -0.6(18)
C31 O1 C34 C33 5.4(15)
Dy O1 C34 C33 -179.3(10)
